data_4346027
loop_
_publ_author_name
'Bethel, Ryan D.'
'Crouthers, Danielle J.'
'Hsieh, Chung-Hung'
'Denny, Jason A.'
'Hall, Michael B.'
'Darensbourg, Marcetta Y.'

_publ_section_title
;
 Regioselectivity in ligand substitution reactions on diiron complexes
 governed by nucleophilic and electrophilic ligand properties.
;
_journal_issue 7
_journal_name_full 'Inorganic chemistry'
_journal_page_first 3523
_journal_page_last 3535
_journal_paper_doi 10.1021/acs.inorgchem.5b00072
_journal_volume 54
_journal_year 2015
_chemical_formula_moiety 'C14 H23 Fe2 N3 O4 P S2, B F4, 2/3(C H2 Cl2)'
_chemical_formula_sum 'C14.66667 H24.33333 B Cl1.33333 F4 Fe2 N3 O4 P S2'
_chemical_formula_weight 647.57
_space_group_IT_number 2
_space_group_name_Hall '-P 1'
_space_group_name_H-M_alt 'P -1'
_symmetry_cell_setting triclinic
_symmetry_space_group_name_Hall '-P 1'
_symmetry_space_group_name_H-M 'P -1'
_atom_sites_solution_hydrogens geom
_atom_sites_solution_primary direct
_atom_sites_solution_secondary difmap
_audit_creation_method SHELXL-97
_cell_angle_alpha 85.662(3)
_cell_angle_beta 65.355(3)
_cell_angle_gamma 78.491(3)
_cell_formula_units_Z 6
_cell_length_a 15.5833(10)
_cell_length_b 15.8471(10)
_cell_length_c 17.7406(11)
_cell_measurement_temperature 110(2)
_cell_volume 3901.8(4)
_computing_cell_refinement 'Bruker SMART'
_computing_data_collection 'Bruker SMART'
_computing_data_reduction 'Bruker SAINT'
_computing_molecular_graphics 'Bruker SHELXTL'
_computing_publication_material 'Bruker SHELXTL'
_computing_structure_refinement 'SHELXL-97 (Sheldrick, 1997)'
_computing_structure_solution 'SHELXS-97 (Sheldrick, 1990)'
_diffrn_ambient_temperature 110(2)
_diffrn_measured_fraction_theta_full 0.988
_diffrn_measured_fraction_theta_max 0.988
_diffrn_measurement_device_type 'CCD area detector'
_diffrn_measurement_method 'phi and gamma scans'
_diffrn_radiation_monochromator graphite
_diffrn_radiation_source 'fine-focus sealed tube'
_diffrn_radiation_type MoK\a
_diffrn_radiation_wavelength 0.71073
_diffrn_reflns_av_R_equivalents 0.0511
_diffrn_reflns_av_sigmaI/netI 0.0429
_diffrn_reflns_limit_h_max 23
_diffrn_reflns_limit_h_min -23
_diffrn_reflns_limit_k_max 24
_diffrn_reflns_limit_k_min -24
_diffrn_reflns_limit_l_max 27
_diffrn_reflns_limit_l_min -27
_diffrn_reflns_number 161256
_diffrn_reflns_theta_full 32.96
_diffrn_reflns_theta_max 32.96
_diffrn_reflns_theta_min 1.26
_exptl_absorpt_coefficient_mu 1.529
_exptl_absorpt_correction_T_max 0.8621
_exptl_absorpt_correction_T_min 0.8621
_exptl_absorpt_correction_type multi-scan
_exptl_absorpt_process_details sadabs
_exptl_crystal_colour red
_exptl_crystal_density_diffrn 1.654
_exptl_crystal_density_method 'not measured'
_exptl_crystal_description block
_exptl_crystal_F_000 1968
_exptl_crystal_size_max 0.10
_exptl_crystal_size_mid 0.10
_exptl_crystal_size_min 0.10
_refine_diff_density_max 2.452
_refine_diff_density_min -1.911
_refine_diff_density_rms 0.129
_refine_ls_extinction_method none
_refine_ls_goodness_of_fit_ref 1.030
_refine_ls_hydrogen_treatment constr
_refine_ls_matrix_type full
_refine_ls_number_parameters 907
_refine_ls_number_reflns 28984
_refine_ls_number_restraints 0
_refine_ls_restrained_S_all 1.030
_refine_ls_R_factor_all 0.0851
_refine_ls_R_factor_gt 0.0539
_refine_ls_shift/su_max 0.520
_refine_ls_shift/su_mean 0.033
_refine_ls_structure_factor_coef Fsqd
_refine_ls_weighting_details 'calc w=1/[\s^2^(Fo^2^)+(0.0835P)^2^+6.3131P] where P=(Fo^2^+2Fc^2^)/3'
_refine_ls_weighting_scheme calc
_refine_ls_wR_factor_gt 0.1427
_refine_ls_wR_factor_ref 0.1696
_reflns_number_gt 20567
_reflns_number_total 28984
_reflns_threshold_expression >2sigma(I)
_cod_data_source_file ic5b00072_si_002.cif
_cod_data_source_block 4-IMe
_cod_depositor_comments
;

2020-05-08
Z value and formula fixed to values more according to usual
chemical conventions.                 miguel
;
_cod_original_formula_sum 'C44 H73 B3 Cl4 F12 Fe6 N9 O12 P3 S6'
_cod_original_formula_weight 1942.71
_cod_original_formula_moiety '3(C14 H23 Fe2 N3 O4 P S2), 3(B F4), 2(C H2 Cl2)'
_cod_original_formula_units_Z 2
_cod_database_code 4346027

loop_
_symmetry_equiv_pos_as_xyz
'x, y, z'
'-x, -y, -z'

loop_
_atom_site_label
_atom_site_type_symbol
_atom_site_fract_x
_atom_site_fract_y
_atom_site_fract_z
_atom_site_U_iso_or_equiv
_atom_site_adp_type
_atom_site_occupancy
_atom_site_symmetry_multiplicity
_atom_site_calc_flag
_atom_site_refinement_flags
Fe1 Fe 0.82949(3) 0.72084(3) 0.66793(2) 0.02379(8) Uani 1 1 d .
Fe2 Fe 0.90271(3) 0.78896(3) 0.52178(2) 0.02408(8) Uani 1 1 d .
Fe3 Fe 0.60808(3) 0.85520(2) 1.04031(2) 0.02216(8) Uani 1 1 d .
Fe4 Fe 0.69896(3) 0.88096(2) 1.12854(2) 0.02153(8) Uani 1 1 d .
Fe6 Fe 0.42829(3) 0.64116(2) 0.92338(3) 0.02188(8) Uani 1 1 d .
Fe8 Fe 0.29586(3) 0.61976(2) 0.87604(2) 0.01983(8) Uani 1 1 d .
Cl1 Cl 0.61792(12) 0.53434(9) 0.48891(10) 0.0756(4) Uani 1 1 d .
Cl2 Cl 1.29258(11) 0.77093(13) 0.20059(9) 0.0873(5) Uani 1 1 d .
Cl3 Cl 0.71968(19) 0.39044(16) 0.54848(13) 0.1400(11) Uani 1 1 d .
Cl4 Cl 1.26904(12) 0.8740(2) 0.33466(19) 0.1916(18) Uani 1 1 d .
S1 S 0.84121(5) 0.86054(5) 0.64384(4) 0.02507(13) Uani 1 1 d .
S2 S 0.65729(6) 0.97733(4) 1.04479(4) 0.02591(14) Uani 1 1 d .
S3 S 0.98435(6) 0.69231(5) 0.57925(5) 0.03089(15) Uani 1 1 d .
S5 S 0.41588(5) 0.69171(5) 0.80560(4) 0.02627(14) Uani 1 1 d .
S6 S 0.75765(5) 0.78858(5) 1.02054(4) 0.02486(13) Uani 1 1 d .
S7 S 0.41007(5) 0.51519(4) 0.88796(5) 0.02426(13) Uani 1 1 d .
P1 P 0.94465(8) 0.68680(6) 0.42098(5) 0.0387(2) Uani 1 1 d .
P2 P 0.60786(7) 0.97628(5) 1.23605(5) 0.03030(16) Uani 1 1 d .
P3 P 0.18517(5) 0.54885(5) 0.97373(5) 0.02601(15) Uani 1 1 d .
F1 F 1.02436(18) 0.4680(2) 1.25761(16) 0.0602(7) Uani 1 1 d .
F2 F 0.9497(3) 0.3788(2) 1.2262(4) 0.1194(17) Uani 1 1 d .
F3 F 0.9402(2) 0.5125(2) 1.17988(19) 0.0785(10) Uani 1 1 d .
F4 F 0.8629(2) 0.4889(3) 1.31355(18) 0.0861(11) Uani 1 1 d .
F6 F 0.3114(3) 0.7896(4) 1.5654(3) 0.135(2) Uani 1 1 d .
F16 F 0.4229(4) 0.8229(6) 1.5988(3) 0.207(4) Uani 1 1 d .
F17 F 0.4432(7) 0.7104(3) 1.5356(9) 0.305(7) Uani 1 1 d .
F23 F 0.4466(6) 0.8283(6) 1.4786(3) 0.217(4) Uani 1 1 d .
F50 F 0.8962(5) 0.9066(4) 0.2459(4) 0.179(3) Uani 1 1 d .
F51 F 1.0278(3) 0.9474(4) 0.1509(2) 0.1288(19) Uani 1 1 d .
F53 F 0.9379(4) 1.0260(3) 0.2505(3) 0.1284(18) Uani 1 1 d .
F54 F 1.0103(3) 0.9132(3) 0.2873(2) 0.0942(12) Uani 1 1 d .
O3 O 1.0461(2) 0.8881(2) 0.44296(18) 0.0556(8) Uani 1 1 d .
O4 O 0.62178(18) 0.77485(17) 0.71972(16) 0.0389(5) Uani 1 1 d .
O5 O 0.63448(19) 0.62668(19) 0.8819(2) 0.0525(7) Uani 1 1 d .
O7 O 0.3759(2) 0.57954(17) 1.09423(16) 0.0407(6) Uani 1 1 d .
O10 O 0.3752(2) 0.81884(16) 0.98448(19) 0.0516(7) Uani 1 1 d .
O15 O 0.8114(2) 0.54284(18) 0.6534(2) 0.0542(7) Uani 1 1 d .
O17 O 0.8200(2) 0.69200(17) 0.83712(15) 0.0389(5) Uani 1 1 d .
O23 O 0.87335(19) 0.93460(18) 1.09021(17) 0.0427(6) Uani 1 1 d .
O30 O 0.5425(2) 0.69178(16) 1.0980(2) 0.0509(7) Uani 1 1 d .
O32 O 0.41048(18) 0.95021(17) 1.11960(17) 0.0421(6) Uani 1 1 d .
O34 O 0.6087(2) 0.84579(19) 0.87494(17) 0.0465(6) Uani 1 1 d .
O41 O 0.2921(2) 0.55187(19) 0.73605(17) 0.0493(7) Uani 1 1 d .
N2 N 0.98448(19) 0.84738(19) 0.46720(16) 0.0325(5) Uani 1 1 d .
N7 N 0.28296(19) 0.58281(17) 0.79678(16) 0.0290(5) Uani 1 1 d .
N8 N 0.7617(2) 0.93241(18) 0.49656(16) 0.0325(5) Uani 1 1 d .
N11 N 0.7021(2) 0.8181(2) 0.51748(16) 0.0345(6) Uani 1 1 d .
N22 N 0.8011(2) 0.90885(17) 1.11611(16) 0.0290(5) Uani 1 1 d .
N25 N 0.60177(19) 0.75014(17) 1.26029(16) 0.0287(5) Uani 1 1 d .
N28 N 0.75510(19) 0.72244(16) 1.21215(16) 0.0278(5) Uani 1 1 d .
N43 N 0.17523(18) 0.78456(16) 0.85575(17) 0.0280(5) Uani 1 1 d .
N45 N 0.16003(18) 0.77771(17) 0.98174(16) 0.0281(5) Uani 1 1 d .
C1 C 0.6856(4) 0.4295(3) 0.4682(3) 0.0623(12) Uani 1 1 d .
H1A H 0.6473 0.3909 0.4604 0.075 Uiso 1 1 calc R
H1B H 0.7439 0.4293 0.4160 0.075 Uiso 1 1 calc R
C2 C 0.9013(4) 0.7158(3) 0.3408(2) 0.0543(11) Uani 1 1 d .
H2A H 0.9310 0.6713 0.2973 0.081 Uiso 1 1 calc R
H2B H 0.9180 0.7711 0.3169 0.081 Uiso 1 1 calc R
H2C H 0.8313 0.7205 0.3647 0.081 Uiso 1 1 calc R
C3 C 0.9229(4) 0.5782(2) 0.4484(3) 0.0573(12) Uani 1 1 d .
H3A H 0.8535 0.5791 0.4743 0.086 Uiso 1 1 calc R
H3B H 0.9510 0.5547 0.4875 0.086 Uiso 1 1 calc R
H3C H 0.9523 0.5420 0.3984 0.086 Uiso 1 1 calc R
C4 C 0.6699(3) 0.9572(3) 0.4986(2) 0.0453(9) Uani 1 1 d .
H4 H 0.6392 1.0138 0.4926 0.054 Uiso 1 1 calc R
C4SI C 1.2327(4) 0.8652(5) 0.2629(4) 0.103(3) Uani 1 1 d .
H4S1 H 1.2426 0.9163 0.2268 0.124 Uiso 1 1 calc R
H4S2 H 1.1628 0.8648 0.2892 0.124 Uiso 1 1 calc R
C5 C 0.5016(2) 0.7863(2) 1.2781(2) 0.0371(7) Uani 1 1 d .
H5A H 0.4984 0.8344 1.2407 0.056 Uiso 1 1 calc R
H5B H 0.4684 0.8069 1.3357 0.056 Uiso 1 1 calc R
H5C H 0.4706 0.7418 1.2699 0.056 Uiso 1 1 calc R
C6 C 0.8569(2) 0.7251(2) 1.1655(2) 0.0336(6) Uani 1 1 d .
H6A H 0.8707 0.7331 1.1065 0.050 Uiso 1 1 calc R
H6B H 0.8956 0.6710 1.1729 0.050 Uiso 1 1 calc R
H6C H 0.8728 0.7732 1.1857 0.050 Uiso 1 1 calc R
C7 C 0.7821(2) 0.8472(2) 0.50913(18) 0.0282(6) Uani 1 1 d .
C8 C 0.0614(2) 0.5992(2) 0.9970(2) 0.0343(7) Uani 1 1 d .
H8A H 0.0181 0.5655 1.0391 0.051 Uiso 1 1 calc R
H8B H 0.0501 0.6014 0.9465 0.051 Uiso 1 1 calc R
H8C H 0.0491 0.6578 1.0181 0.051 Uiso 1 1 calc R
C9 C 0.2030(3) 0.7675(2) 0.7677(2) 0.0364(7) Uani 1 1 d .
H9A H 0.2730 0.7498 0.7399 0.055 Uiso 1 1 calc R
H9B H 0.1825 0.8199 0.7418 0.055 Uiso 1 1 calc R
H9C H 0.1721 0.7214 0.7626 0.055 Uiso 1 1 calc R
C10 C 0.6335(3) 0.8849(3) 0.5108(2) 0.0467(9) Uani 1 1 d .
H10 H 0.5721 0.8804 0.5143 0.056 Uiso 1 1 calc R
C11 C 0.4838(3) 1.0219(3) 1.2580(3) 0.0557(12) Uani 1 1 d .
H11A H 0.4466 0.9756 1.2711 0.084 Uiso 1 1 calc R
H11B H 0.4800 1.0533 1.2094 0.084 Uiso 1 1 calc R
H11C H 0.4576 1.0615 1.3055 0.084 Uiso 1 1 calc R
C12 C 0.6875(3) 0.7293(3) 0.5260(2) 0.0466(9) Uani 1 1 d .
H12A H 0.6944 0.7084 0.4728 0.070 Uiso 1 1 calc R
H12B H 0.6229 0.7264 0.5682 0.070 Uiso 1 1 calc R
H12C H 0.7354 0.6933 0.5427 0.070 Uiso 1 1 calc R
C13 C 0.7027(2) 0.7546(2) 0.69937(19) 0.0284(6) Uani 1 1 d .
C14 C 0.8203(3) 0.6117(2) 0.6568(2) 0.0350(7) Uani 1 1 d .
C15 C 0.6637(4) 1.0705(2) 1.2183(3) 0.0569(12) Uani 1 1 d .
H15A H 0.6226 1.1142 1.2610 0.085 Uiso 1 1 calc R
H15B H 0.6723 1.0940 1.1635 0.085 Uiso 1 1 calc R
H15C H 0.7265 1.0541 1.2210 0.085 Uiso 1 1 calc R
C16 C 0.8270(2) 0.70347(19) 0.77111(19) 0.0283(6) Uani 1 1 d .
C18 C 0.6077(3) 0.9406(2) 1.3351(2) 0.0415(8) Uani 1 1 d .
H18A H 0.5845 0.9901 1.3730 0.062 Uiso 1 1 calc R
H18B H 0.6731 0.9140 1.3278 0.062 Uiso 1 1 calc R
H18C H 0.5654 0.8984 1.3584 0.062 Uiso 1 1 calc R
C19 C 0.8518(2) 0.8343(2) 0.9358(2) 0.0355(7) Uani 1 1 d .
H19A H 0.8964 0.8488 0.9573 0.043 Uiso 1 1 calc R
H19B H 0.8888 0.7894 0.8924 0.043 Uiso 1 1 calc R
C20 C 0.8176(3) 0.9141(2) 0.89548(19) 0.0381(7) Uani 1 1 d .
H20A H 0.7740 0.8997 0.8728 0.046 Uiso 1 1 calc R
H20B H 0.8739 0.9304 0.8484 0.046 Uiso 1 1 calc R
C21 C 0.7655(3) 0.9913(2) 0.9536(2) 0.0351(7) Uani 1 1 d .
H21A H 0.7480 1.0400 0.9212 0.042 Uiso 1 1 calc R
H21B H 0.8112 1.0079 0.9727 0.042 Uiso 1 1 calc R
C22 C 0.1014(2) 0.8536(2) 0.9748(2) 0.0364(7) Uani 1 1 d .
H22 H 0.0621 0.8946 1.0176 0.044 Uiso 1 1 calc R
C24 C 0.6812(2) 0.77866(18) 1.20478(17) 0.0241(5) Uani 1 1 d .
C25 C 1.0603(2) 0.7465(3) 0.6073(2) 0.0406(8) Uani 1 1 d .
H25A H 1.1035 0.7021 0.6238 0.049 Uiso 1 1 calc R
H25B H 1.1011 0.7749 0.5572 0.049 Uiso 1 1 calc R
C26 C 0.6263(3) 0.6783(2) 1.3022(2) 0.0373(7) Uani 1 1 d .
H26 H 0.5834 0.6474 1.3442 0.045 Uiso 1 1 calc R
C27 C 0.7228(3) 0.6610(2) 1.2716(2) 0.0351(7) Uani 1 1 d .
H27 H 0.7613 0.6154 1.2877 0.042 Uiso 1 1 calc R
C28 C 1.0089(3) 0.8131(3) 0.6761(2) 0.0393(8) Uani 1 1 d .
H28A H 1.0576 0.8362 0.6864 0.047 Uiso 1 1 calc R
H28B H 0.9712 0.7844 0.7274 0.047 Uiso 1 1 calc R
C29 C 0.5694(2) 0.7545(2) 1.0760(2) 0.0318(6) Uani 1 1 d .
C30 C 0.9419(3) 0.8879(2) 0.6585(2) 0.0335(6) Uani 1 1 d .
H30A H 0.9805 0.9172 0.6079 0.040 Uiso 1 1 calc R
H30B H 0.9157 0.9296 0.7050 0.040 Uiso 1 1 calc R
C31 C 0.4872(2) 0.9135(2) 1.0896(2) 0.0303(6) Uani 1 1 d .
C32 C 0.8249(3) 0.9952(2) 0.4791(2) 0.0399(8) Uani 1 1 d .
H32A H 0.8480 0.9931 0.5230 0.060 Uiso 1 1 calc R
H32B H 0.7891 1.0531 0.4772 0.060 Uiso 1 1 calc R
H32C H 0.8797 0.9814 0.4256 0.060 Uiso 1 1 calc R
C33 C 0.6093(2) 0.85061(19) 0.9384(2) 0.0303(6) Uani 1 1 d .
C34 C 1.0740(4) 0.6703(4) 0.3611(3) 0.0664(14) Uani 1 1 d .
H34A H 1.0939 0.6227 0.3217 0.100 Uiso 1 1 calc R
H34B H 1.1064 0.6564 0.3987 0.100 Uiso 1 1 calc R
H34C H 1.0914 0.7230 0.3308 0.100 Uiso 1 1 calc R
C35 C 0.5554(2) 0.6309(2) 0.8970(2) 0.0331(6) Uani 1 1 d .
C36 C 0.4976(2) 0.4789(2) 0.7840(2) 0.0361(7) Uani 1 1 d .
H36A H 0.5415 0.4266 0.7894 0.043 Uiso 1 1 calc R
H36B H 0.4628 0.4622 0.7535 0.043 Uiso 1 1 calc R
C37 C 0.5575(3) 0.5439(3) 0.7325(2) 0.0441(9) Uani 1 1 d .
H37A H 0.5946 0.5587 0.7616 0.053 Uiso 1 1 calc R
H37B H 0.6041 0.5165 0.6789 0.053 Uiso 1 1 calc R
C38 C 0.5011(3) 0.6254(3) 0.7153(2) 0.0390(8) Uani 1 1 d .
H38A H 0.4651 0.6102 0.6852 0.047 Uiso 1 1 calc R
H38B H 0.5471 0.6609 0.6776 0.047 Uiso 1 1 calc R
C39 C 0.1890(3) 0.5204(3) 1.0736(2) 0.0442(9) Uani 1 1 d .
H39A H 0.1805 0.5729 1.1037 0.066 Uiso 1 1 calc R
H39B H 0.2512 0.4841 1.0650 0.066 Uiso 1 1 calc R
H39C H 0.1374 0.4887 1.1059 0.066 Uiso 1 1 calc R
C40 C 0.1938(3) 0.4445(2) 0.9323(3) 0.0431(9) Uani 1 1 d .
H40A H 0.2593 0.4117 0.9160 0.065 Uiso 1 1 calc R
H40B H 0.1782 0.4527 0.8838 0.065 Uiso 1 1 calc R
H40C H 0.1485 0.4128 0.9748 0.065 Uiso 1 1 calc R
C42 C 0.20625(19) 0.73398(17) 0.90803(17) 0.0224(5) Uani 1 1 d .
C44 C 0.1113(2) 0.8574(2) 0.8962(2) 0.0377(7) Uani 1 1 d .
H44 H 0.0800 0.9020 0.8724 0.045 Uiso 1 1 calc R
C46 C 0.1649(3) 0.7520(3) 1.0606(2) 0.0382(7) Uani 1 1 d .
H46A H 0.1032 0.7380 1.0996 0.057 Uiso 1 1 calc R
H46B H 0.1790 0.7994 1.0833 0.057 Uiso 1 1 calc R
H46C H 0.2158 0.7014 1.0520 0.057 Uiso 1 1 calc R
C47 C 0.3954(2) 0.60257(19) 1.0279(2) 0.0277(5) Uani 1 1 d .
C48 C 0.3954(2) 0.7500(2) 0.9594(2) 0.0325(6) Uani 1 1 d .
B1 B 0.4068(3) 0.7867(3) 1.5426(3) 0.0421(9) Uani 1 1 d .
B33 B 0.9459(3) 0.4611(3) 1.2433(3) 0.0370(8) Uani 1 1 d .
B52 B 0.9698(3) 0.9416(3) 0.2327(3) 0.0374(8) Uani 1 1 d .

loop_
_atom_site_aniso_label
_atom_site_aniso_U_11
_atom_site_aniso_U_22
_atom_site_aniso_U_33
_atom_site_aniso_U_23
_atom_site_aniso_U_13
_atom_site_aniso_U_12
Fe1 0.02846(19) 0.02333(18) 0.02146(18) 0.00086(14) -0.01171(15) -0.00591(15)
Fe2 0.02749(19) 0.02688(19) 0.01949(17) -0.00001(14) -0.01031(15) -0.00706(15)
Fe3 0.02717(19) 0.01958(17) 0.02185(18) 0.00235(13) -0.01239(15) -0.00460(14)
Fe4 0.02689(19) 0.01945(17) 0.01908(17) -0.00030(13) -0.01090(14) -0.00273(14)
Fe6 0.02034(17) 0.01922(17) 0.02728(19) 0.00199(13) -0.01083(15) -0.00468(13)
Fe8 0.01851(16) 0.01923(16) 0.02197(17) 0.00203(13) -0.00823(13) -0.00489(13)
Cl1 0.0897(10) 0.0555(7) 0.0766(9) -0.0014(6) -0.0303(8) -0.0108(7)
Cl2 0.0636(8) 0.1328(14) 0.0595(8) -0.0377(8) -0.0138(6) -0.0168(8)
Cl3 0.169(2) 0.1430(18) 0.0891(12) -0.0628(13) -0.0780(14) 0.0914(17)
Cl4 0.0407(7) 0.322(4) 0.194(3) -0.199(3) -0.0147(11) 0.0062(14)
S1 0.0301(3) 0.0248(3) 0.0224(3) -0.0002(2) -0.0120(3) -0.0067(3)
S2 0.0369(4) 0.0207(3) 0.0223(3) 0.0040(2) -0.0139(3) -0.0077(3)
S3 0.0300(3) 0.0341(4) 0.0267(3) -0.0029(3) -0.0123(3) 0.0007(3)
S5 0.0253(3) 0.0277(3) 0.0257(3) 0.0066(2) -0.0087(3) -0.0108(3)
S6 0.0268(3) 0.0248(3) 0.0226(3) -0.0045(2) -0.0102(2) -0.0024(2)
S7 0.0203(3) 0.0192(3) 0.0317(3) -0.0011(2) -0.0095(2) -0.0024(2)
P1 0.0583(6) 0.0334(4) 0.0261(4) -0.0041(3) -0.0199(4) -0.0049(4)
P2 0.0452(5) 0.0225(3) 0.0222(3) -0.0025(3) -0.0157(3) 0.0010(3)
P3 0.0189(3) 0.0254(3) 0.0333(4) 0.0075(3) -0.0100(3) -0.0076(3)
F1 0.0383(12) 0.092(2) 0.0508(14) -0.0025(14) -0.0207(11) -0.0072(13)
F2 0.127(4) 0.0448(18) 0.221(5) 0.001(2) -0.108(4) -0.011(2)
F3 0.0731(19) 0.095(2) 0.0634(18) 0.0442(17) -0.0325(16) -0.0125(17)
F4 0.0432(15) 0.155(3) 0.0477(16) -0.0036(18) -0.0101(12) -0.0099(18)
F6 0.062(2) 0.196(5) 0.144(4) -0.065(4) -0.029(3) -0.020(3)
F16 0.109(4) 0.423(11) 0.092(3) -0.113(5) 0.013(3) -0.131(6)
F17 0.307(11) 0.061(3) 0.70(2) 0.038(7) -0.370(15) -0.015(5)
F23 0.268(8) 0.353(11) 0.085(3) 0.097(5) -0.073(4) -0.211(8)
F50 0.275(7) 0.230(6) 0.187(5) 0.154(5) -0.195(5) -0.215(6)
F51 0.071(2) 0.248(6) 0.055(2) -0.044(3) -0.0054(17) -0.033(3)
F53 0.171(5) 0.072(3) 0.149(4) -0.020(3) -0.089(4) 0.024(3)
F54 0.089(2) 0.124(3) 0.093(3) 0.004(2) -0.071(2) 0.003(2)
O3 0.0448(15) 0.084(2) 0.0406(15) 0.0071(14) -0.0095(12) -0.0379(16)
O4 0.0322(12) 0.0451(14) 0.0410(13) -0.0020(11) -0.0158(10) -0.0082(10)
O5 0.0284(12) 0.0515(16) 0.082(2) 0.0128(15) -0.0269(14) -0.0123(11)
O7 0.0474(14) 0.0440(14) 0.0373(13) 0.0099(10) -0.0233(11) -0.0137(11)
O10 0.070(2) 0.0247(12) 0.0551(17) -0.0033(11) -0.0201(15) -0.0096(12)
O15 0.073(2) 0.0309(13) 0.0631(19) -0.0019(12) -0.0290(16) -0.0161(13)
O17 0.0505(14) 0.0456(14) 0.0276(11) 0.0049(10) -0.0198(10) -0.0175(12)
O23 0.0384(13) 0.0485(15) 0.0484(15) 0.0011(12) -0.0210(12) -0.0171(11)
O30 0.0507(16) 0.0264(12) 0.0673(19) 0.0039(12) -0.0146(14) -0.0120(11)
O32 0.0344(12) 0.0373(13) 0.0486(15) -0.0019(11) -0.0146(11) 0.0021(10)
O34 0.0643(18) 0.0492(15) 0.0359(13) -0.0036(11) -0.0320(13) -0.0048(13)
O41 0.0662(19) 0.0509(16) 0.0410(14) -0.0112(12) -0.0290(14) -0.0132(14)
N2 0.0297(12) 0.0443(15) 0.0231(11) 0.0022(10) -0.0086(10) -0.0122(11)
N7 0.0315(12) 0.0284(12) 0.0306(12) 0.0016(9) -0.0146(10) -0.0094(10)
N8 0.0398(14) 0.0358(14) 0.0253(12) 0.0038(10) -0.0165(11) -0.0090(11)
N11 0.0357(14) 0.0510(17) 0.0241(12) 0.0089(11) -0.0167(11) -0.0172(12)
N22 0.0361(13) 0.0276(12) 0.0292(12) -0.0008(9) -0.0190(11) -0.0056(10)
N25 0.0323(12) 0.0273(12) 0.0248(11) 0.0032(9) -0.0116(10) -0.0034(10)
N28 0.0336(13) 0.0242(11) 0.0271(12) -0.0013(9) -0.0158(10) -0.0006(10)
N43 0.0279(12) 0.0249(11) 0.0372(13) 0.0045(10) -0.0197(10) -0.0051(9)
N45 0.0231(11) 0.0284(12) 0.0310(12) -0.0033(9) -0.0103(9) -0.0011(9)
C1 0.085(4) 0.051(2) 0.048(2) -0.0069(19) -0.022(2) -0.014(2)
C2 0.098(4) 0.044(2) 0.0341(18) 0.0041(15) -0.039(2) -0.017(2)
C3 0.104(4) 0.0310(18) 0.043(2) -0.0035(15) -0.040(2) -0.004(2)
C4 0.044(2) 0.055(2) 0.0377(18) 0.0019(16) -0.0226(16) 0.0014(17)
C4SI 0.042(3) 0.138(6) 0.082(4) 0.024(4) 0.002(3) 0.018(3)
C5 0.0280(14) 0.0468(19) 0.0303(15) 0.0037(13) -0.0070(12) -0.0058(13)
C6 0.0309(15) 0.0357(16) 0.0357(16) -0.0020(12) -0.0188(13) 0.0031(12)
C7 0.0340(14) 0.0336(14) 0.0213(12) 0.0029(10) -0.0145(11) -0.0101(12)
C8 0.0183(12) 0.0370(16) 0.0423(17) 0.0046(13) -0.0077(12) -0.0059(11)
C9 0.0456(18) 0.0365(16) 0.0361(16) 0.0085(13) -0.0264(15) -0.0083(14)
C10 0.0382(18) 0.073(3) 0.0349(18) 0.0099(17) -0.0220(15) -0.0113(18)
C11 0.060(3) 0.052(2) 0.048(2) -0.0225(18) -0.029(2) 0.027(2)
C12 0.059(2) 0.062(2) 0.0392(19) 0.0164(17) -0.0301(18) -0.038(2)
C13 0.0338(15) 0.0293(14) 0.0266(13) 0.0012(10) -0.0145(11) -0.0113(12)
C14 0.0431(18) 0.0304(15) 0.0334(16) 0.0001(12) -0.0171(14) -0.0076(13)
C15 0.101(4) 0.0288(17) 0.041(2) -0.0027(14) -0.024(2) -0.021(2)
C16 0.0330(14) 0.0278(13) 0.0275(13) 0.0014(10) -0.0140(11) -0.0098(11)
C18 0.062(2) 0.0387(18) 0.0255(15) -0.0030(12) -0.0232(15) 0.0010(16)
C19 0.0296(14) 0.0491(19) 0.0249(14) -0.0093(13) -0.0042(11) -0.0132(14)
C20 0.0451(18) 0.0488(19) 0.0201(13) -0.0002(12) -0.0070(13) -0.0219(16)
C21 0.0460(18) 0.0373(16) 0.0265(14) 0.0080(12) -0.0145(13) -0.0215(14)
C22 0.0279(14) 0.0268(14) 0.052(2) -0.0078(13) -0.0158(14) 0.0013(12)
C24 0.0302(13) 0.0224(12) 0.0199(11) -0.0009(9) -0.0111(10) -0.0029(10)
C25 0.0273(15) 0.059(2) 0.0379(17) -0.0010(16) -0.0172(13) -0.0057(15)
C26 0.049(2) 0.0323(16) 0.0315(16) 0.0105(12) -0.0185(14) -0.0096(14)
C27 0.0489(19) 0.0270(14) 0.0341(16) 0.0078(12) -0.0244(15) -0.0036(13)
C28 0.0405(18) 0.055(2) 0.0338(16) 0.0043(15) -0.0230(14) -0.0184(16)
C29 0.0317(15) 0.0255(13) 0.0368(16) 0.0019(11) -0.0132(12) -0.0047(11)
C30 0.0436(17) 0.0382(16) 0.0290(14) 0.0011(12) -0.0207(13) -0.0178(14)
C31 0.0350(15) 0.0273(14) 0.0306(14) 0.0044(11) -0.0160(12) -0.0062(12)
C32 0.053(2) 0.0292(15) 0.0392(18) 0.0047(13) -0.0205(16) -0.0105(15)
C33 0.0365(15) 0.0252(13) 0.0315(14) 0.0026(11) -0.0163(12) -0.0063(12)
C34 0.065(3) 0.075(3) 0.041(2) -0.025(2) -0.008(2) 0.004(2)
C35 0.0275(14) 0.0283(14) 0.0472(18) 0.0057(13) -0.0185(13) -0.0085(11)
C36 0.0276(14) 0.0348(16) 0.0385(17) -0.0127(13) -0.0068(12) -0.0002(12)
C37 0.0282(15) 0.056(2) 0.0356(17) -0.0140(16) 0.0018(13) -0.0078(15)
C38 0.0340(16) 0.051(2) 0.0236(14) 0.0027(13) -0.0002(12) -0.0177(15)
C39 0.0403(18) 0.054(2) 0.0435(19) 0.0254(17) -0.0206(16) -0.0217(17)
C40 0.0313(16) 0.0243(14) 0.074(3) 0.0039(15) -0.0208(17) -0.0102(12)
C42 0.0217(11) 0.0207(11) 0.0259(12) 0.0022(9) -0.0104(10) -0.0055(9)
C44 0.0323(15) 0.0274(15) 0.056(2) 0.0038(14) -0.0237(15) 0.0001(12)
C46 0.0360(16) 0.048(2) 0.0258(14) -0.0051(13) -0.0103(13) -0.0010(14)
C47 0.0295(13) 0.0245(13) 0.0344(15) 0.0007(11) -0.0181(12) -0.0058(11)
C48 0.0374(16) 0.0273(14) 0.0348(15) 0.0048(11) -0.0164(13) -0.0085(12)
B1 0.044(2) 0.040(2) 0.0357(19) 0.0008(16) -0.0096(17) -0.0096(17)
B33 0.0357(18) 0.040(2) 0.0356(19) 0.0109(15) -0.0176(15) -0.0057(15)
B52 0.046(2) 0.0376(19) 0.0382(19) 0.0035(15) -0.0252(17) -0.0124(16)

loop_
_atom_type_symbol
_atom_type_description
_atom_type_scat_dispersion_real
_atom_type_scat_dispersion_imag
_atom_type_scat_source
C C 0.0033 0.0016 'International Tables Vol C Tables 4.2.6.8 and 6.1.1.4'
N N 0.0061 0.0033 'International Tables Vol C Tables 4.2.6.8 and 6.1.1.4'
O O 0.0106 0.0060 'International Tables Vol C Tables 4.2.6.8 and 6.1.1.4'
B B 0.0013 0.0007 'International Tables Vol C Tables 4.2.6.8 and 6.1.1.4'
F F 0.0171 0.0103 'International Tables Vol C Tables 4.2.6.8 and 6.1.1.4'
P P 0.1023 0.0942 'International Tables Vol C Tables 4.2.6.8 and 6.1.1.4'
S S 0.1246 0.1234 'International Tables Vol C Tables 4.2.6.8 and 6.1.1.4'
Fe Fe 0.3463 0.8444 'International Tables Vol C Tables 4.2.6.8 and 6.1.1.4'
Cl Cl 0.1484 0.1585 'International Tables Vol C Tables 4.2.6.8 and 6.1.1.4'
H H 0.0000 0.0000 'International Tables Vol C Tables 4.2.6.8 and 6.1.1.4'

loop_
_geom_angle_atom_site_label_1
_geom_angle_atom_site_label_2
_geom_angle_atom_site_label_3
_geom_angle
C13 Fe1 C14 90.71(15)
C13 Fe1 C16 97.06(14)
C14 Fe1 C16 93.53(14)
C13 Fe1 S3 156.59(10)
C14 Fe1 S3 89.48(12)
C16 Fe1 S3 106.29(10)
C13 Fe1 S1 87.10(10)
C14 Fe1 S1 162.83(11)
C16 Fe1 S1 103.64(10)
S3 Fe1 S1 85.87(3)
C13 Fe1 Fe2 103.44(10)
C14 Fe1 Fe2 109.44(11)
C16 Fe1 Fe2 148.68(10)
S3 Fe1 Fe2 54.78(2)
S1 Fe1 Fe2 54.83(2)
N2 Fe2 C7 105.35(13)
N2 Fe2 S3 101.27(10)
C7 Fe2 S3 153.01(9)
N2 Fe2 S1 98.49(10)
C7 Fe2 S1 86.42(9)
S3 Fe2 S1 85.38(3)
N2 Fe2 P1 96.75(10)
C7 Fe2 P1 94.32(9)
S3 Fe2 P1 86.80(3)
S1 Fe2 P1 163.97(4)
N2 Fe2 Fe1 141.16(10)
C7 Fe2 Fe1 100.57(8)
S3 Fe2 Fe1 54.28(2)
S1 Fe2 Fe1 54.59(2)
P1 Fe2 Fe1 109.71(3)
C29 Fe3 C31 91.32(14)
C29 Fe3 C33 96.42(15)
C31 Fe3 C33 96.34(15)
C29 Fe3 S2 157.52(11)
C31 Fe3 S2 87.47(10)
C33 Fe3 S2 106.02(10)
C29 Fe3 S6 88.05(11)
C31 Fe3 S6 160.87(10)
C33 Fe3 S6 102.73(11)
S2 Fe3 S6 85.87(3)
C29 Fe3 Fe4 104.90(11)
C31 Fe3 Fe4 107.28(10)
C33 Fe3 Fe4 147.45(11)
S2 Fe3 Fe4 54.49(2)
S6 Fe3 Fe4 54.69(2)
N22 Fe4 C24 107.39(12)
N22 Fe4 S2 99.36(9)
C24 Fe4 S2 153.17(9)
N22 Fe4 S6 98.43(9)
C24 Fe4 S6 88.29(8)
S2 Fe4 S6 85.67(3)
N22 Fe4 P2 93.37(10)
C24 Fe4 P2 92.49(8)
S2 Fe4 P2 87.99(3)
S6 Fe4 P2 167.37(4)
N22 Fe4 Fe3 139.70(9)
C24 Fe4 Fe3 101.51(8)
S2 Fe4 Fe3 54.32(2)
S6 Fe4 Fe3 54.56(2)
P2 Fe4 Fe3 113.04(3)
C48 Fe6 C47 90.75(14)
C48 Fe6 C35 96.01(15)
C47 Fe6 C35 96.68(15)
C48 Fe6 S7 158.06(11)
C47 Fe6 S7 88.54(10)
C35 Fe6 S7 105.86(11)
C48 Fe6 S5 87.72(11)
C47 Fe6 S5 160.54(10)
C35 Fe6 S5 102.77(11)
S7 Fe6 S5 85.73(3)
C48 Fe6 Fe8 105.31(11)
C47 Fe6 Fe8 107.71(10)
C35 Fe6 Fe8 147.02(12)
S7 Fe6 Fe8 54.39(2)
S5 Fe6 Fe8 54.34(2)
N7 Fe8 C42 106.21(12)
N7 Fe8 S7 101.12(10)
C42 Fe8 S7 152.61(8)
N7 Fe8 S5 99.37(9)
C42 Fe8 S5 88.11(8)
S7 Fe8 S5 85.75(3)
N7 Fe8 P3 94.18(9)
C42 Fe8 P3 92.25(8)
S7 Fe8 P3 87.45(3)
S5 Fe8 P3 165.79(3)
N7 Fe8 Fe6 141.41(10)
C42 Fe8 Fe6 101.10(8)
S7 Fe8 Fe6 54.26(2)
S5 Fe8 Fe6 54.50(2)
P3 Fe8 Fe6 111.62(3)
C30 S1 Fe1 113.05(11)
C30 S1 Fe2 107.29(11)
Fe1 S1 Fe2 70.58(3)
C21 S2 Fe3 112.78(11)
C21 S2 Fe4 108.72(12)
Fe3 S2 Fe4 71.19(2)
C25 S3 Fe1 112.94(12)
C25 S3 Fe2 108.82(13)
Fe1 S3 Fe2 70.95(3)
C38 S5 Fe8 107.20(11)
C38 S5 Fe6 111.98(13)
Fe8 S5 Fe6 71.16(2)
C19 S6 Fe3 113.33(12)
C19 S6 Fe4 106.63(11)
Fe3 S6 Fe4 70.75(2)
C36 S7 Fe6 112.63(12)
C36 S7 Fe8 108.59(12)
Fe6 S7 Fe8 71.35(2)
C2 P1 C3 103.9(2)
C2 P1 C34 101.5(3)
C3 P1 C34 103.0(3)
C2 P1 Fe2 116.66(15)
C3 P1 Fe2 120.86(14)
C34 P1 Fe2 108.49(17)
C18 P2 C11 104.9(2)
C18 P2 C15 101.4(2)
C11 P2 C15 103.3(2)
C18 P2 Fe4 114.84(12)
C11 P2 Fe4 121.63(14)
C15 P2 Fe4 108.43(15)
C8 P3 C39 105.50(18)
C8 P3 C40 102.32(17)
C39 P3 C40 102.1(2)
C8 P3 Fe8 113.92(11)
C39 P3 Fe8 121.57(12)
C40 P3 Fe8 109.14(13)
O3 N2 Fe2 166.1(3)
O41 N7 Fe8 167.4(3)
C7 N8 C4 111.6(3)
C7 N8 C32 127.6(3)
C4 N8 C32 120.8(3)
C7 N11 C10 111.0(3)
C7 N11 C12 127.7(3)
C10 N11 C12 121.2(3)
O23 N22 Fe4 164.7(3)
C24 N25 C26 111.2(3)
C24 N25 C5 127.7(3)
C26 N25 C5 121.1(3)
C24 N28 C27 111.6(3)
C24 N28 C6 125.7(3)
C27 N28 C6 122.7(3)
C42 N43 C44 111.1(3)
C42 N43 C9 126.7(3)
C44 N43 C9 122.2(3)
C42 N45 C22 111.1(3)
C42 N45 C46 127.7(3)
C22 N45 C46 121.1(3)
Cl3 C1 Cl1 111.9(3)
Cl3 C1 H1A 109.2
Cl1 C1 H1A 109.2
Cl3 C1 H1B 109.2
Cl1 C1 H1B 109.2
H1A C1 H1B 107.9
P1 C2 H2A 109.5
P1 C2 H2B 109.5
H2A C2 H2B 109.5
P1 C2 H2C 109.5
H2A C2 H2C 109.5
H2B C2 H2C 109.5
P1 C3 H3A 109.5
P1 C3 H3B 109.5
H3A C3 H3B 109.5
P1 C3 H3C 109.5
H3A C3 H3C 109.5
H3B C3 H3C 109.5
C10 C4 N8 106.1(3)
C10 C4 H4 126.9
N8 C4 H4 126.9
Cl4 C4SI Cl2 113.6(4)
Cl4 C4SI H4S1 108.8
Cl2 C4SI H4S1 108.8
Cl4 C4SI H4S2 108.9
Cl2 C4SI H4S2 108.9
H4S1 C4SI H4S2 107.7
N25 C5 H5A 109.5
N25 C5 H5B 109.5
H5A C5 H5B 109.5
N25 C5 H5C 109.5
H5A C5 H5C 109.5
H5B C5 H5C 109.5
N28 C6 H6A 109.5
N28 C6 H6B 109.5
H6A C6 H6B 109.5
N28 C6 H6C 109.5
H6A C6 H6C 109.5
H6B C6 H6C 109.5
N8 C7 N11 104.1(3)
N8 C7 Fe2 123.3(2)
N11 C7 Fe2 132.3(2)
P3 C8 H8A 109.5
P3 C8 H8B 109.5
H8A C8 H8B 109.5
P3 C8 H8C 109.5
H8A C8 H8C 109.5
H8B C8 H8C 109.5
N43 C9 H9A 109.5
N43 C9 H9B 109.5
H9A C9 H9B 109.5
N43 C9 H9C 109.5
H9A C9 H9C 109.5
H9B C9 H9C 109.5
C4 C10 N11 107.2(3)
C4 C10 H10 126.4
N11 C10 H10 126.4
P2 C11 H11A 109.5
P2 C11 H11B 109.5
H11A C11 H11B 109.5
P2 C11 H11C 109.5
H11A C11 H11C 109.5
H11B C11 H11C 109.5
N11 C12 H12A 109.5
N11 C12 H12B 109.5
H12A C12 H12B 109.5
N11 C12 H12C 109.5
H12A C12 H12C 109.5
H12B C12 H12C 109.5
O4 C13 Fe1 178.9(3)
O15 C14 Fe1 176.8(3)
P2 C15 H15A 109.5
P2 C15 H15B 109.5
H15A C15 H15B 109.5
P2 C15 H15C 109.5
H15A C15 H15C 109.5
H15B C15 H15C 109.5
O17 C16 Fe1 176.0(3)
P2 C18 H18A 109.5
P2 C18 H18B 109.5
H18A C18 H18B 109.5
P2 C18 H18C 109.5
H18A C18 H18C 109.5
H18B C18 H18C 109.5
C20 C19 S6 116.0(2)
C20 C19 H19A 108.3
S6 C19 H19A 108.3
C20 C19 H19B 108.3
S6 C19 H19B 108.3
H19A C19 H19B 107.4
C19 C20 C21 114.4(3)
C19 C20 H20A 108.7
C21 C20 H20A 108.7
C19 C20 H20B 108.7
C21 C20 H20B 108.7
H20A C20 H20B 107.6
C20 C21 S2 116.7(2)
C20 C21 H21A 108.1
S2 C21 H21A 108.1
C20 C21 H21B 108.1
S2 C21 H21B 108.1
H21A C21 H21B 107.3
C44 C22 N45 106.5(3)
C44 C22 H22 126.8
N45 C22 H22 126.8
N28 C24 N25 103.9(2)
N28 C24 Fe4 123.4(2)
N25 C24 Fe4 132.6(2)
C28 C25 S3 116.5(2)
C28 C25 H25A 108.2
S3 C25 H25A 108.2
C28 C25 H25B 108.2
S3 C25 H25B 108.2
H25A C25 H25B 107.3
C27 C26 N25 106.5(3)
C27 C26 H26 126.7
N25 C26 H26 126.7
C26 C27 N28 106.7(3)
C26 C27 H27 126.7
N28 C27 H27 126.6
C25 C28 C30 114.5(3)
C25 C28 H28A 108.6
C30 C28 H28A 108.7
C25 C28 H28B 108.6
C30 C28 H28B 108.6
H28A C28 H28B 107.6
O30 C29 Fe3 177.9(3)
C28 C30 S1 116.2(2)
C28 C30 H30A 108.2
S1 C30 H30A 108.2
C28 C30 H30B 108.2
S1 C30 H30B 108.2
H30A C30 H30B 107.4
O32 C31 Fe3 178.8(3)
N8 C32 H32A 109.5
N8 C32 H32B 109.5
H32A C32 H32B 109.5
N8 C32 H32C 109.5
H32A C32 H32C 109.5
H32B C32 H32C 109.5
O34 C33 Fe3 178.0(3)
P1 C34 H34A 109.5
P1 C34 H34B 109.5
H34A C34 H34B 109.5
P1 C34 H34C 109.5
H34A C34 H34C 109.5
H34B C34 H34C 109.5
O5 C35 Fe6 177.9(4)
C37 C36 S7 115.6(2)
C37 C36 H36A 108.4
S7 C36 H36A 108.4
C37 C36 H36B 108.4
S7 C36 H36B 108.4
H36A C36 H36B 107.4
C38 C37 C36 114.8(3)
C38 C37 H37A 108.6
C36 C37 H37A 108.6
C38 C37 H37B 108.6
C36 C37 H37B 108.6
H37A C37 H37B 107.5
C37 C38 S5 116.4(2)
C37 C38 H38A 108.2
S5 C38 H38A 108.2
C37 C38 H38B 108.2
S5 C38 H38B 108.2
H38A C38 H38B 107.3
P3 C39 H39A 109.5
P3 C39 H39B 109.5
H39A C39 H39B 109.5
P3 C39 H39C 109.5
H39A C39 H39C 109.5
H39B C39 H39C 109.5
P3 C40 H40A 109.5
P3 C40 H40B 109.5
H40A C40 H40B 109.5
P3 C40 H40C 109.5
H40A C40 H40C 109.5
H40B C40 H40C 109.5
N43 C42 N45 103.9(2)
N43 C42 Fe8 124.3(2)
N45 C42 Fe8 131.8(2)
C22 C44 N43 107.4(3)
C22 C44 H44 126.3
N43 C44 H44 126.3
N45 C46 H46A 109.5
N45 C46 H46B 109.5
H46A C46 H46B 109.5
N45 C46 H46C 109.5
H46A C46 H46C 109.5
H46B C46 H46C 109.5
O7 C47 Fe6 178.3(3)
O10 C48 Fe6 177.8(3)
F17 B1 F23 112.4(9)
F17 B1 F16 109.7(7)
F23 B1 F16 102.4(6)
F17 B1 F6 105.7(6)
F23 B1 F6 114.9(6)
F16 B1 F6 111.7(4)
F2 B33 F3 109.7(4)
F2 B33 F1 110.2(4)
F3 B33 F1 111.5(3)
F2 B33 F4 109.6(4)
F3 B33 F4 106.8(3)
F1 B33 F4 109.0(3)
F50 B52 F53 107.9(5)
F50 B52 F51 113.5(4)
F53 B52 F51 98.7(5)
F50 B52 F54 112.0(4)
F53 B52 F54 103.4(4)
F51 B52 F54 119.1(4)

loop_
_geom_bond_atom_site_label_1
_geom_bond_atom_site_label_2
_geom_bond_distance
Fe1 C13 1.790(3)
Fe1 C14 1.795(3)
Fe1 C16 1.816(3)
Fe1 S3 2.2382(9)
Fe1 S1 2.2517(8)
Fe1 Fe2 2.6058(6)
Fe2 N2 1.651(3)
Fe2 C7 2.016(3)
Fe2 S3 2.2521(9)
Fe2 S1 2.2586(8)
Fe2 P1 2.2994(10)
Fe3 C29 1.795(3)
Fe3 C31 1.795(3)
Fe3 C33 1.807(3)
Fe3 S2 2.2375(8)
Fe3 S6 2.2500(8)
Fe3 Fe4 2.6074(6)
Fe4 N22 1.659(3)
Fe4 C24 2.017(3)
Fe4 S2 2.2422(8)
Fe4 S6 2.2537(8)
Fe4 P2 2.2928(9)
Fe6 C48 1.785(3)
Fe6 C47 1.799(3)
Fe6 C35 1.811(3)
Fe6 S7 2.2417(8)
Fe6 S5 2.2510(8)
Fe6 Fe8 2.6167(6)
Fe8 N7 1.664(3)
Fe8 C42 2.009(3)
Fe8 S7 2.2454(8)
Fe8 S5 2.2464(8)
Fe8 P3 2.2862(8)
Cl1 C1 1.754(5)
Cl2 C4SI 1.777(8)
Cl3 C1 1.749(5)
Cl4 C4SI 1.619(8)
S1 C30 1.830(3)
S2 C21 1.825(3)
S3 C25 1.829(4)
S5 C38 1.833(4)
S6 C19 1.833(3)
S7 C36 1.828(3)
P1 C2 1.809(4)
P1 C3 1.812(4)
P1 C34 1.818(5)
P2 C18 1.804(3)
P2 C11 1.807(4)
P2 C15 1.818(4)
P3 C8 1.816(3)
P3 C39 1.817(4)
P3 C40 1.818(4)
F1 B33 1.373(5)
F2 B33 1.347(6)
F3 B33 1.361(4)
F4 B33 1.390(5)
F6 B1 1.360(6)
F16 B1 1.319(6)
F17 B1 1.220(7)
F23 B1 1.253(6)
F50 B52 1.298(6)
F51 B52 1.360(6)
F53 B52 1.344(6)
F54 B52 1.367(5)
O3 N2 1.177(4)
O4 C13 1.141(4)
O5 C35 1.136(4)
O7 C47 1.136(4)
O10 C48 1.144(4)
O15 C14 1.137(4)
O17 C16 1.134(4)
O23 N22 1.169(4)
O30 C29 1.135(4)
O32 C31 1.135(4)
O34 C33 1.139(4)
O41 N7 1.160(4)
N8 C7 1.348(4)
N8 C4 1.392(5)
N8 C32 1.464(5)
N11 C7 1.361(4)
N11 C10 1.382(5)
N11 C12 1.456(5)
N25 C24 1.358(4)
N25 C26 1.389(4)
N25 C5 1.457(4)
N28 C24 1.355(4)
N28 C27 1.382(4)
N28 C6 1.460(4)
N43 C42 1.358(4)
N43 C44 1.382(4)
N43 C9 1.468(4)
N45 C42 1.364(4)
N45 C22 1.388(4)
N45 C46 1.456(4)
C1 H1A 0.9900
C1 H1B 0.9900
C2 H2A 0.9800
C2 H2B 0.9800
C2 H2C 0.9800
C3 H3A 0.9800
C3 H3B 0.9800
C3 H3C 0.9800
C4 C10 1.342(6)
C4 H4 0.9500
C4SI H4S1 0.9900
C4SI H4S2 0.9900
C5 H5A 0.9800
C5 H5B 0.9800
C5 H5C 0.9800
C6 H6A 0.9800
C6 H6B 0.9800
C6 H6C 0.9800
C8 H8A 0.9800
C8 H8B 0.9800
C8 H8C 0.9800
C9 H9A 0.9800
C9 H9B 0.9800
C9 H9C 0.9800
C10 H10 0.9500
C11 H11A 0.9800
C11 H11B 0.9800
C11 H11C 0.9800
C12 H12A 0.9800
C12 H12B 0.9800
C12 H12C 0.9800
C15 H15A 0.9800
C15 H15B 0.9800
C15 H15C 0.9800
C18 H18A 0.9800
C18 H18B 0.9800
C18 H18C 0.9800
C19 C20 1.517(5)
C19 H19A 0.9900
C19 H19B 0.9900
C20 C21 1.521(5)
C20 H20A 0.9900
C20 H20B 0.9900
C21 H21A 0.9900
C21 H21B 0.9900
C22 C44 1.337(5)
C22 H22 0.9500
C25 C28 1.512(5)
C25 H25A 0.9900
C25 H25B 0.9900
C26 C27 1.345(5)
C26 H26 0.9500
C27 H27 0.9500
C28 C30 1.521(5)
C28 H28A 0.9900
C28 H28B 0.9900
C30 H30A 0.9900
C30 H30B 0.9900
C32 H32A 0.9800
C32 H32B 0.9800
C32 H32C 0.9800
C34 H34A 0.9800
C34 H34B 0.9800
C34 H34C 0.9800
C36 C37 1.515(5)
C36 H36A 0.9900
C36 H36B 0.9900
C37 C38 1.498(6)
C37 H37A 0.9900
C37 H37B 0.9900
C38 H38A 0.9900
C38 H38B 0.9900
C39 H39A 0.9800
C39 H39B 0.9800
C39 H39C 0.9800
C40 H40A 0.9800
C40 H40B 0.9800
C40 H40C 0.9800
C44 H44 0.9500
C46 H46A 0.9800
C46 H46B 0.9800
C46 H46C 0.9800

loop_
_geom_torsion_atom_site_label_1
_geom_torsion_atom_site_label_2
_geom_torsion_atom_site_label_3
_geom_torsion_atom_site_label_4
_geom_torsion
C13 Fe1 Fe2 N2 130.1(2)
C14 Fe1 Fe2 N2 -134.3(2)
C16 Fe1 Fe2 N2 0.6(3)
S3 Fe1 Fe2 N2 -59.39(17)
S1 Fe1 Fe2 N2 53.54(17)
C13 Fe1 Fe2 C7 -1.26(13)
C14 Fe1 Fe2 C7 94.35(15)
C16 Fe1 Fe2 C7 -130.7(2)
S3 Fe1 Fe2 C7 169.22(9)
S1 Fe1 Fe2 C7 -77.84(9)
C13 Fe1 Fe2 S3 -170.49(10)
C14 Fe1 Fe2 S3 -74.87(13)
C16 Fe1 Fe2 S3 60.0(2)
S1 Fe1 Fe2 S3 112.93(4)
C13 Fe1 Fe2 S1 76.58(10)
C14 Fe1 Fe2 S1 172.20(13)
C16 Fe1 Fe2 S1 -52.9(2)
S3 Fe1 Fe2 S1 -112.93(4)
C13 Fe1 Fe2 P1 -99.79(10)
C14 Fe1 Fe2 P1 -4.18(13)
C16 Fe1 Fe2 P1 130.7(2)
S3 Fe1 Fe2 P1 70.69(4)
S1 Fe1 Fe2 P1 -176.37(4)
C29 Fe3 Fe4 N22 132.49(18)
C31 Fe3 Fe4 N22 -131.33(17)
C33 Fe3 Fe4 N22 3.3(2)
S2 Fe3 Fe4 N22 -57.52(14)
S6 Fe3 Fe4 N22 55.88(14)
C29 Fe3 Fe4 C24 -2.88(14)
C31 Fe3 Fe4 C24 93.31(13)
C33 Fe3 Fe4 C24 -132.1(2)
S2 Fe3 Fe4 C24 167.11(9)
S6 Fe3 Fe4 C24 -79.49(9)
C29 Fe3 Fe4 S2 -169.99(11)
C31 Fe3 Fe4 S2 -73.81(10)
C33 Fe3 Fe4 S2 60.81(19)
S6 Fe3 Fe4 S2 113.40(4)
C29 Fe3 Fe4 S6 76.61(11)
C31 Fe3 Fe4 S6 172.80(11)
C33 Fe3 Fe4 S6 -52.58(19)
S2 Fe3 Fe4 S6 -113.40(4)
C29 Fe3 Fe4 P2 -100.63(11)
C31 Fe3 Fe4 P2 -4.44(11)
C33 Fe3 Fe4 P2 130.18(19)
S2 Fe3 Fe4 P2 69.37(4)
S6 Fe3 Fe4 P2 -177.24(4)
C48 Fe6 Fe8 N7 130.71(18)
C47 Fe6 Fe8 N7 -133.45(18)
C35 Fe6 Fe8 N7 2.3(2)
S7 Fe6 Fe8 N7 -58.62(15)
S5 Fe6 Fe8 N7 55.02(15)
C48 Fe6 Fe8 C42 -3.87(14)
C47 Fe6 Fe8 C42 91.97(13)
C35 Fe6 Fe8 C42 -132.3(2)
S7 Fe6 Fe8 C42 166.80(8)
S5 Fe6 Fe8 C42 -79.56(8)
C48 Fe6 Fe8 S7 -170.67(11)
C47 Fe6 Fe8 S7 -74.83(10)
C35 Fe6 Fe8 S7 60.92(19)
S5 Fe6 Fe8 S7 113.64(4)
C48 Fe6 Fe8 S5 75.69(11)
C47 Fe6 Fe8 S5 171.53(11)
C35 Fe6 Fe8 S5 -52.72(19)
S7 Fe6 Fe8 S5 -113.64(4)
C48 Fe6 Fe8 P3 -100.81(11)
C47 Fe6 Fe8 P3 -4.97(11)
C35 Fe6 Fe8 P3 130.79(19)
S7 Fe6 Fe8 P3 69.87(3)
S5 Fe6 Fe8 P3 -176.49(4)
C13 Fe1 S1 C30 150.22(15)
C14 Fe1 S1 C30 -126.8(4)
C16 Fe1 S1 C30 53.65(16)
S3 Fe1 S1 C30 -52.13(12)
Fe2 Fe1 S1 C30 -101.09(12)
C13 Fe1 S1 Fe2 -108.69(10)
C14 Fe1 S1 Fe2 -25.7(4)
C16 Fe1 S1 Fe2 154.74(11)
S3 Fe1 S1 Fe2 48.96(3)
N2 Fe2 S1 C30 -40.36(15)
C7 Fe2 S1 C30 -145.36(14)
S3 Fe2 S1 C30 60.37(12)
P1 Fe2 S1 C30 121.43(17)
Fe1 Fe2 S1 C30 108.97(12)
N2 Fe2 S1 Fe1 -149.33(10)
C7 Fe2 S1 Fe1 105.66(9)
S3 Fe2 S1 Fe1 -48.60(3)
P1 Fe2 S1 Fe1 12.45(14)
C29 Fe3 S2 C21 129.0(3)
C31 Fe3 S2 C21 -143.63(16)
C33 Fe3 S2 C21 -47.76(17)
S6 Fe3 S2 C21 54.32(13)
Fe4 Fe3 S2 C21 102.99(13)
C29 Fe3 S2 Fe4 26.1(3)
C31 Fe3 S2 Fe4 113.38(10)
C33 Fe3 S2 Fe4 -150.74(11)
S6 Fe3 S2 Fe4 -48.67(3)
N22 Fe4 S2 C21 37.98(15)
C24 Fe4 S2 C21 -137.4(2)
S6 Fe4 S2 C21 -59.87(12)
P2 Fe4 S2 C21 131.06(12)
Fe3 Fe4 S2 C21 -108.45(12)
N22 Fe4 S2 Fe3 146.43(10)
C24 Fe4 S2 Fe3 -28.95(18)
S6 Fe4 S2 Fe3 48.58(3)
P2 Fe4 S2 Fe3 -120.49(3)
C13 Fe1 S3 C25 126.8(3)
C14 Fe1 S3 C25 -142.58(18)
C16 Fe1 S3 C25 -49.05(17)
S1 Fe1 S3 C25 53.97(14)
Fe2 Fe1 S3 C25 102.97(14)
C13 Fe1 S3 Fe2 23.9(3)
C14 Fe1 S3 Fe2 114.45(11)
C16 Fe1 S3 Fe2 -152.02(10)
S1 Fe1 S3 Fe2 -49.01(3)
N2 Fe2 S3 C25 38.07(16)
C7 Fe2 S3 C25 -132.4(2)
S1 Fe2 S3 C25 -59.69(13)
P1 Fe2 S3 C25 134.31(13)
Fe1 Fe2 S3 C25 -108.54(13)
N2 Fe2 S3 Fe1 146.61(10)
C7 Fe2 S3 Fe1 -23.9(2)
S1 Fe2 S3 Fe1 48.85(3)
P1 Fe2 S3 Fe1 -117.15(4)
N7 Fe8 S5 C38 -40.85(16)
C42 Fe8 S5 C38 -146.97(15)
S7 Fe8 S5 C38 59.74(13)
P3 Fe8 S5 C38 121.35(18)
Fe6 Fe8 S5 C38 107.95(14)
N7 Fe8 S5 Fe6 -148.80(10)
C42 Fe8 S5 Fe6 105.08(8)
S7 Fe8 S5 Fe6 -48.21(3)
P3 Fe8 S5 Fe6 13.39(14)
C48 Fe6 S5 C38 147.78(16)
C47 Fe6 S5 C38 -126.4(3)
C35 Fe6 S5 C38 52.14(17)
S7 Fe6 S5 C38 -53.18(13)
Fe8 Fe6 S5 C38 -101.50(13)
C48 Fe6 S5 Fe8 -110.72(11)
C47 Fe6 S5 Fe8 -24.9(3)
C35 Fe6 S5 Fe8 153.63(11)
S7 Fe6 S5 Fe8 48.32(2)
C29 Fe3 S6 C19 149.82(16)
C31 Fe3 S6 C19 -121.8(3)
C33 Fe3 S6 C19 53.68(15)
S2 Fe3 S6 C19 -51.83(12)
Fe4 Fe3 S6 C19 -100.34(12)
C29 Fe3 S6 Fe4 -109.84(11)
C31 Fe3 S6 Fe4 -21.4(3)
C33 Fe3 S6 Fe4 154.02(10)
S2 Fe3 S6 Fe4 48.51(2)
N22 Fe4 S6 C19 -37.74(16)
C24 Fe4 S6 C19 -145.07(15)
S2 Fe4 S6 C19 61.10(13)
P2 Fe4 S6 C19 121.18(19)
Fe3 Fe4 S6 C19 109.49(13)
N22 Fe4 S6 Fe3 -147.23(9)
C24 Fe4 S6 Fe3 105.45(9)
S2 Fe4 S6 Fe3 -48.39(3)
P2 Fe4 S6 Fe3 11.70(15)
C48 Fe6 S7 C36 127.7(3)
C47 Fe6 S7 C36 -143.95(16)
C35 Fe6 S7 C36 -47.42(18)
S5 Fe6 S7 C36 54.66(13)
Fe8 Fe6 S7 C36 102.94(14)
C48 Fe6 S7 Fe8 24.7(3)
C47 Fe6 S7 Fe8 113.11(10)
C35 Fe6 S7 Fe8 -150.36(12)
S5 Fe6 S7 Fe8 -48.28(3)
N7 Fe8 S7 C36 38.78(15)
C42 Fe8 S7 C36 -137.5(2)
S5 Fe8 S7 C36 -59.95(12)
P3 Fe8 S7 C36 132.54(12)
Fe6 Fe8 S7 C36 -108.35(12)
N7 Fe8 S7 Fe6 147.13(9)
C42 Fe8 S7 Fe6 -29.15(17)
S5 Fe8 S7 Fe6 48.41(3)
P3 Fe8 S7 Fe6 -119.11(3)
N2 Fe2 P1 C2 -79.7(2)
C7 Fe2 P1 C2 26.3(2)
S3 Fe2 P1 C2 179.3(2)
S1 Fe2 P1 C2 118.4(2)
Fe1 Fe2 P1 C2 129.19(19)
N2 Fe2 P1 C3 152.5(2)
C7 Fe2 P1 C3 -101.5(2)
S3 Fe2 P1 C3 51.5(2)
S1 Fe2 P1 C3 -9.4(3)
Fe1 Fe2 P1 C3 1.4(2)
N2 Fe2 P1 C34 34.1(2)
C7 Fe2 P1 C34 140.2(2)
S3 Fe2 P1 C34 -66.9(2)
S1 Fe2 P1 C34 -127.7(2)
Fe1 Fe2 P1 C34 -117.0(2)
N22 Fe4 P2 C18 -79.63(19)
C24 Fe4 P2 C18 27.96(18)
S2 Fe4 P2 C18 -178.89(16)
S6 Fe4 P2 C18 121.2(2)
Fe3 Fe4 P2 C18 131.59(16)
N22 Fe4 P2 C11 152.2(2)
C24 Fe4 P2 C11 -100.2(2)
S2 Fe4 P2 C11 53.0(2)
S6 Fe4 P2 C11 -6.9(3)
Fe3 Fe4 P2 C11 3.4(2)
N22 Fe4 P2 C15 32.9(2)
C24 Fe4 P2 C15 140.5(2)
S2 Fe4 P2 C15 -66.37(18)
S6 Fe4 P2 C15 -126.2(2)
Fe3 Fe4 P2 C15 -115.89(18)
N7 Fe8 P3 C8 -77.08(17)
C42 Fe8 P3 C8 29.36(16)
S7 Fe8 P3 C8 -178.05(14)
S5 Fe8 P3 C8 120.53(18)
Fe6 Fe8 P3 C8 132.23(14)
N7 Fe8 P3 C39 154.9(2)
C42 Fe8 P3 C39 -98.65(19)
S7 Fe8 P3 C39 53.93(18)
S5 Fe8 P3 C39 -7.5(2)
Fe6 Fe8 P3 C39 4.22(18)
N7 Fe8 P3 C40 36.57(17)
C42 Fe8 P3 C40 143.01(16)
S7 Fe8 P3 C40 -64.40(14)
S5 Fe8 P3 C40 -125.82(18)
Fe6 Fe8 P3 C40 -114.12(14)
C7 Fe2 N2 O3 131.5(13)
S3 Fe2 N2 O3 -44.0(13)
S1 Fe2 N2 O3 42.9(13)
P1 Fe2 N2 O3 -132.1(13)
Fe1 Fe2 N2 O3 1.4(14)
C42 Fe8 N7 O41 141.5(12)
S7 Fe8 N7 O41 -36.7(12)
S5 Fe8 N7 O41 50.7(12)
P3 Fe8 N7 O41 -125.0(12)
Fe6 Fe8 N7 O41 8.2(13)
C24 Fe4 N22 O23 150.4(10)
S2 Fe4 N22 O23 -27.4(10)
S6 Fe4 N22 O23 59.5(10)
P2 Fe4 N22 O23 -115.9(10)
Fe3 Fe4 N22 O23 16.6(11)
C7 N8 C4 C10 -1.5(4)
C32 N8 C4 C10 176.3(3)
C4 N8 C7 N11 1.2(4)
C32 N8 C7 N11 -176.4(3)
C4 N8 C7 Fe2 -173.8(2)
C32 N8 C7 Fe2 8.6(4)
C10 N11 C7 N8 -0.5(4)
C12 N11 C7 N8 175.0(3)
C10 N11 C7 Fe2 173.8(3)
C12 N11 C7 Fe2 -10.7(5)
N2 Fe2 C7 N8 -29.2(3)
S3 Fe2 C7 N8 141.2(2)
S1 Fe2 C7 N8 68.7(2)
P1 Fe2 C7 N8 -127.4(2)
Fe1 Fe2 C7 N8 121.6(2)
N2 Fe2 C7 N11 157.4(3)
S3 Fe2 C7 N11 -32.3(4)
S1 Fe2 C7 N11 -104.8(3)
P1 Fe2 C7 N11 59.2(3)
Fe1 Fe2 C7 N11 -51.8(3)
N8 C4 C10 N11 1.1(4)
C7 N11 C10 C4 -0.3(4)
C12 N11 C10 C4 -176.2(3)
C14 Fe1 C13 O4 20(15)
C16 Fe1 C13 O4 -74(15)
S3 Fe1 C13 O4 110(15)
S1 Fe1 C13 O4 -177(100)
Fe2 Fe1 C13 O4 130(15)
C13 Fe1 C14 O15 -55(6)
C16 Fe1 C14 O15 42(6)
S3 Fe1 C14 O15 149(6)
S1 Fe1 C14 O15 -137(6)
Fe2 Fe1 C14 O15 -159(6)
C13 Fe1 C16 O17 24(4)
C14 Fe1 C16 O17 -67(4)
S3 Fe1 C16 O17 -158(4)
S1 Fe1 C16 O17 112(4)
Fe2 Fe1 C16 O17 155(4)
Fe3 S6 C19 C20 4.8(3)
Fe4 S6 C19 C20 -71.0(2)
S6 C19 C20 C21 62.4(4)
C19 C20 C21 S2 -59.5(4)
Fe3 S2 C21 C20 -10.5(3)
Fe4 S2 C21 C20 66.4(3)
C42 N45 C22 C44 -0.2(4)
C46 N45 C22 C44 -178.5(3)
C27 N28 C24 N25 -0.8(3)
C6 N28 C24 N25 -179.8(3)
C27 N28 C24 Fe4 176.9(2)
C6 N28 C24 Fe4 -2.0(4)
C26 N25 C24 N28 0.9(3)
C5 N25 C24 N28 -179.5(3)
C26 N25 C24 Fe4 -176.5(2)
C5 N25 C24 Fe4 3.1(5)
N22 Fe4 C24 N28 -26.7(3)
S2 Fe4 C24 N28 148.57(18)
S6 Fe4 C24 N28 71.6(2)
P2 Fe4 C24 N28 -121.0(2)
Fe3 Fe4 C24 N28 124.9(2)
N22 Fe4 C24 N25 150.4(3)
S2 Fe4 C24 N25 -34.4(4)
S6 Fe4 C24 N25 -111.3(3)
P2 Fe4 C24 N25 56.1(3)
Fe3 Fe4 C24 N25 -58.1(3)
Fe1 S3 C25 C28 -9.5(3)
Fe2 S3 C25 C28 67.1(3)
C24 N25 C26 C27 -0.7(4)
C5 N25 C26 C27 179.7(3)
N25 C26 C27 N28 0.2(4)
C24 N28 C27 C26 0.4(4)
C6 N28 C27 C26 179.4(3)
S3 C25 C28 C30 -60.0(4)
C31 Fe3 C29 O30 41(9)
C33 Fe3 C29 O30 -56(9)
S2 Fe3 C29 O30 127(9)
S6 Fe3 C29 O30 -158(9)
Fe4 Fe3 C29 O30 149(9)
C25 C28 C30 S1 62.1(4)
Fe1 S1 C30 C28 5.7(3)
Fe2 S1 C30 C28 -70.0(3)
C29 Fe3 C31 O32 -89(15)
C33 Fe3 C31 O32 7(15)
S2 Fe3 C31 O32 113(15)
S6 Fe3 C31 O32 -177(100)
Fe4 Fe3 C31 O32 165(15)
C29 Fe3 C33 O34 13(10)
C31 Fe3 C33 O34 -79(10)
S2 Fe3 C33 O34 -168(10)
S6 Fe3 C33 O34 102(10)
Fe4 Fe3 C33 O34 144(10)
C48 Fe6 C35 O5 19(9)
C47 Fe6 C35 O5 -72(9)
S7 Fe6 C35 O5 -163(9)
S5 Fe6 C35 O5 108(9)
Fe8 Fe6 C35 O5 150(9)
Fe6 S7 C36 C37 -9.5(3)
Fe8 S7 C36 C37 67.4(3)
S7 C36 C37 C38 -61.0(4)
C36 C37 C38 S5 62.7(4)
Fe8 S5 C38 C37 -69.5(3)
Fe6 S5 C38 C37 6.7(3)
C44 N43 C42 N45 -0.2(3)
C9 N43 C42 N45 179.9(3)
C44 N43 C42 Fe8 177.6(2)
C9 N43 C42 Fe8 -2.3(4)
C22 N45 C42 N43 0.2(3)
C46 N45 C42 N43 178.5(3)
C22 N45 C42 Fe8 -177.3(2)
C46 N45 C42 Fe8 0.9(5)
N7 Fe8 C42 N43 -24.7(3)
S7 Fe8 C42 N43 151.48(17)
S5 Fe8 C42 N43 74.5(2)
P3 Fe8 C42 N43 -119.7(2)
Fe6 Fe8 C42 N43 127.7(2)
N7 Fe8 C42 N45 152.4(3)
S7 Fe8 C42 N45 -31.4(4)
S5 Fe8 C42 N45 -108.4(3)
P3 Fe8 C42 N45 57.4(3)
Fe6 Fe8 C42 N45 -55.2(3)
N45 C22 C44 N43 0.0(4)
C42 N43 C44 C22 0.1(4)
C9 N43 C44 C22 180.0(3)
C48 Fe6 C47 O7 -47(11)
C35 Fe6 C47 O7 49(11)
S7 Fe6 C47 O7 155(11)
S5 Fe6 C47 O7 -132(11)
Fe8 Fe6 C47 O7 -153(11)
C47 Fe6 C48 O10 32(9)
C35 Fe6 C48 O10 -64(9)
S7 Fe6 C48 O10 120(9)
S5 Fe6 C48 O10 -167(9)
Fe8 Fe6 C48 O10 141(9)
